data_7117385
loop_
_publ_author_name
'Chen Tan'
'Peng Wang'
'Huan Liu'
'Xiao-Li Zhao'
'Yong Lu'
'Ye Liu'

_publ_section_title
;
 Bifunctional ligands in combination with phosphines and Lewis acidic
 phospheniums for the carbonylative Sonogashira reaction
;
_journal_name_full Chem.Commun.
_journal_page_first 10871
_journal_paper_doi 10.1039/C5cc03697F
_journal_volume 51
_journal_year 2015
_chemical_formula_sum 'C34 H32 Au Cl F3 N O3 P2 S'
_chemical_formula_weight 886.02
_chemical_name_systematic
; 
 ? 
;
_space_group_IT_number 61
_symmetry_cell_setting orthorhombic
_symmetry_space_group_name_Hall '-P 2ac 2ab'
_symmetry_space_group_name_H-M 'P b c a'
_atom_sites_solution_hydrogens geom
_atom_sites_solution_primary direct
_atom_sites_solution_secondary difmap
_audit_creation_method SHELXL-97
_audit_update_record
;
2015-03-23 deposited with the CCDC.
2015-05-20 downloaded from the CCDC.
;
_cell_angle_alpha 90.00
_cell_angle_beta 90.00
_cell_angle_gamma 90.00
_cell_formula_units_Z 8
_cell_length_a 17.0157(4)
_cell_length_b 15.2244(4)
_cell_length_c 27.1217(7)
_cell_measurement_temperature 296(2)
_cell_volume 7026.0(3)
_computing_structure_refinement 'SHELXL-97 (Sheldrick, 2008)'
_computing_structure_solution 'SHELXS-97 (Sheldrick, 2008)'
_diffrn_ambient_temperature 296(2)
_diffrn_measured_fraction_theta_full 0.998
_diffrn_measured_fraction_theta_max 0.998
_diffrn_radiation_monochromator graphite
_diffrn_radiation_source 'fine-focus sealed tube'
_diffrn_radiation_type MoK\a
_diffrn_radiation_wavelength 0.71073
_diffrn_reflns_av_R_equivalents 0.0753
_diffrn_reflns_av_sigmaI/netI 0.0316
_diffrn_reflns_limit_h_max 20
_diffrn_reflns_limit_h_min -18
_diffrn_reflns_limit_k_max 18
_diffrn_reflns_limit_k_min -18
_diffrn_reflns_limit_l_max 32
_diffrn_reflns_limit_l_min -31
_diffrn_reflns_number 78591
_diffrn_reflns_theta_full 25.01
_diffrn_reflns_theta_max 25.01
_diffrn_reflns_theta_min 1.50
_exptl_absorpt_coefficient_mu 4.465
_exptl_absorpt_correction_T_max 0.5737
_exptl_absorpt_correction_T_min 0.3786
_exptl_absorpt_correction_type multi-scan
_exptl_absorpt_process_details sadabs
_exptl_crystal_colour colorless
_exptl_crystal_density_diffrn 1.675
_exptl_crystal_density_method 'not measured'
_exptl_crystal_description block
_exptl_crystal_F_000 3488
_exptl_crystal_size_max 0.27
_exptl_crystal_size_mid 0.23
_exptl_crystal_size_min 0.14
_refine_diff_density_max 0.781
_refine_diff_density_min -0.563
_refine_diff_density_rms 0.087
_refine_ls_extinction_method none
_refine_ls_goodness_of_fit_ref 1.033
_refine_ls_hydrogen_treatment constr
_refine_ls_matrix_type full
_refine_ls_number_parameters 415
_refine_ls_number_reflns 6180
_refine_ls_number_restraints 0
_refine_ls_restrained_S_all 1.033
_refine_ls_R_factor_all 0.0560
_refine_ls_R_factor_gt 0.0321
_refine_ls_shift/su_max 0.001
_refine_ls_shift/su_mean 0.000
_refine_ls_structure_factor_coef Fsqd
_refine_ls_weighting_details 'calc w=1/[\s^2^(Fo^2^)+(0.0319P)^2^+12.3513P] where P=(Fo^2^+2Fc^2^)/3'
_refine_ls_weighting_scheme calc
_refine_ls_wR_factor_gt 0.0694
_refine_ls_wR_factor_ref 0.0797
_reflns_number_gt 4505
_reflns_number_total 6180
_reflns_threshold_expression >2sigma(I)
_cod_data_source_file c5cc03697f2.cif
_cod_data_source_block z1
_cod_original_sg_symbol_H-M Pbca
_cod_database_code 7117385

loop_
_symmetry_equiv_pos_as_xyz
'x, y, z'
'-x+1/2, -y, z+1/2'
'-x, y+1/2, -z+1/2'
'x+1/2, -y+1/2, -z'
'-x, -y, -z'
'x-1/2, y, -z-1/2'
'x, -y-1/2, z-1/2'
'-x-1/2, y-1/2, z'

loop_
_atom_site_label
_atom_site_type_symbol
_atom_site_fract_x
_atom_site_fract_y
_atom_site_fract_z
_atom_site_U_iso_or_equiv
_atom_site_adp_type
_atom_site_occupancy
_atom_site_symmetry_multiplicity
_atom_site_calc_flag
_atom_site_refinement_flags
_atom_site_disorder_assembly
_atom_site_disorder_group
Au1 Au -0.618329(12) -0.278401(13) 0.303866(8) 0.04498(8) Uani 1 1 d . . .
Cl1 Cl -0.68965(11) -0.40272(10) 0.29150(7) 0.0843(6) Uani 1 1 d . . .
P1 P -0.59785(7) -0.15186(8) 0.41228(5) 0.0340(3) Uani 1 1 d . . .
P2 P -0.54251(7) -0.16013(8) 0.30944(5) 0.0356(3) Uani 1 1 d . . .
N1 N -0.5501(2) -0.1070(2) 0.36496(14) 0.0328(9) Uani 1 1 d . . .
C1 C -0.4397(3) -0.1887(3) 0.30220(19) 0.0401(12) Uani 1 1 d . . .
C2 C -0.4166(3) -0.2231(4) 0.2579(2) 0.0597(16) Uani 1 1 d . . .
H2A H -0.4517 -0.2237 0.2316 0.072 Uiso 1 1 calc R . .
C3 C -0.3423(4) -0.2567(4) 0.2517(2) 0.0631(17) Uani 1 1 d . . .
H3A H -0.3272 -0.2799 0.2214 0.076 Uiso 1 1 calc R . .
C4 C -0.2908(4) -0.2556(5) 0.2903(3) 0.0694(19) Uani 1 1 d . . .
H4A H -0.2409 -0.2796 0.2866 0.083 Uiso 1 1 calc R . .
C5 C -0.3126(3) -0.2191(4) 0.3348(2) 0.0628(17) Uani 1 1 d . . .
H5A H -0.2770 -0.2173 0.3608 0.075 Uiso 1 1 calc R . .
C6 C -0.3868(3) -0.1854(4) 0.3407(2) 0.0487(14) Uani 1 1 d . . .
H6A H -0.4013 -0.1604 0.3706 0.058 Uiso 1 1 calc R . .
C7 C -0.5641(3) -0.0805(3) 0.26172(18) 0.0403(12) Uani 1 1 d . . .
C8 C -0.6407(3) -0.0743(4) 0.24478(19) 0.0475(13) Uani 1 1 d . . .
H8A H -0.6796 -0.1098 0.2582 0.057 Uiso 1 1 calc R . .
C9 C -0.6591(4) -0.0156(4) 0.2081(2) 0.0642(17) Uani 1 1 d . . .
H9A H -0.7110 -0.0104 0.1976 0.077 Uiso 1 1 calc R . .
C10 C -0.6017(5) 0.0360(5) 0.1866(2) 0.074(2) Uani 1 1 d . . .
H10A H -0.6145 0.0754 0.1617 0.089 Uiso 1 1 calc R . .
C11 C -0.5263(5) 0.0284(4) 0.2025(2) 0.0706(19) Uani 1 1 d . . .
H11A H -0.4875 0.0624 0.1878 0.085 Uiso 1 1 calc R . .
C12 C -0.5061(3) -0.0290(4) 0.2400(2) 0.0530(15) Uani 1 1 d . . .
H12A H -0.4542 -0.0331 0.2506 0.064 Uiso 1 1 calc R . .
C13 C -0.5654(3) -0.2618(3) 0.42293(18) 0.0386(12) Uani 1 1 d . . .
C14 C -0.4873(3) -0.2744(4) 0.4379(2) 0.0512(14) Uani 1 1 d . . .
H14A H -0.4543 -0.2263 0.4422 0.061 Uiso 1 1 calc R . .
C15 C -0.4596(4) -0.3577(5) 0.4463(2) 0.0702(19) Uani 1 1 d . . .
H15A H -0.4075 -0.3658 0.4555 0.084 Uiso 1 1 calc R . .
C16 C -0.5080(5) -0.4289(4) 0.4411(3) 0.077(2) Uani 1 1 d . . .
H16A H -0.4884 -0.4851 0.4463 0.092 Uiso 1 1 calc R . .
C17 C -0.5840(5) -0.4179(4) 0.4284(2) 0.0714(19) Uani 1 1 d . . .
H17A H -0.6168 -0.4665 0.4261 0.086 Uiso 1 1 calc R . .
C18 C -0.6136(4) -0.3347(4) 0.4187(2) 0.0525(14) Uani 1 1 d . . .
H18A H -0.6658 -0.3279 0.4093 0.063 Uiso 1 1 calc R . .
C19 C -0.7018(3) -0.1492(3) 0.40301(18) 0.0379(12) Uani 1 1 d . . .
C20 C -0.7499(3) -0.1913(4) 0.4375(2) 0.0516(14) Uani 1 1 d . . .
H20A H -0.7280 -0.2197 0.4646 0.062 Uiso 1 1 calc R . .
C21 C -0.8305(4) -0.1901(4) 0.4307(3) 0.0670(18) Uani 1 1 d . . .
H21A H -0.8631 -0.2179 0.4534 0.080 Uiso 1 1 calc R . .
C22 C -0.8628(3) -0.1482(4) 0.3907(3) 0.0625(17) Uani 1 1 d . . .
H22A H -0.9169 -0.1493 0.3858 0.075 Uiso 1 1 calc R . .
C23 C -0.8155(3) -0.1049(4) 0.3580(2) 0.0551(15) Uani 1 1 d . . .
H23A H -0.8377 -0.0754 0.3314 0.066 Uiso 1 1 calc R . .
C24 C -0.7349(3) -0.1045(3) 0.36432(19) 0.0438(13) Uani 1 1 d . . .
H24A H -0.7030 -0.0740 0.3423 0.053 Uiso 1 1 calc R . .
C25 C -0.5750(3) -0.0895(3) 0.46549(18) 0.0439(13) Uani 1 1 d . . .
H25A H -0.5192 -0.0904 0.4709 0.066 Uiso 1 1 calc R . .
H25B H -0.6012 -0.1143 0.4936 0.066 Uiso 1 1 calc R . .
H25C H -0.5921 -0.0300 0.4609 0.066 Uiso 1 1 calc R . .
C26 C -0.5081(3) -0.0212(3) 0.37018(19) 0.0387(12) Uani 1 1 d . . .
H26A H -0.4677 -0.0179 0.3450 0.046 Uiso 1 1 calc R . .
H26B H -0.4820 -0.0201 0.4020 0.046 Uiso 1 1 calc R . .
C27 C -0.5602(3) 0.0598(3) 0.3660(2) 0.0428(12) Uani 1 1 d . . .
H27A H -0.5846 0.0619 0.3337 0.051 Uiso 1 1 calc R . .
H27B H -0.6014 0.0577 0.3907 0.051 Uiso 1 1 calc R . .
C28 C -0.5096(3) 0.1404(3) 0.37374(19) 0.0391(12) Uani 1 1 d . . .
C29 C -0.5019(3) 0.1781(4) 0.4197(2) 0.0476(13) Uani 1 1 d . . .
H29A H -0.5310 0.1565 0.4460 0.057 Uiso 1 1 calc R . .
C30 C -0.4514(4) 0.2475(4) 0.4268(2) 0.0568(16) Uani 1 1 d . . .
H30A H -0.4456 0.2710 0.4582 0.068 Uiso 1 1 calc R . .
C31 C -0.4097(4) 0.2823(4) 0.3887(3) 0.0636(17) Uani 1 1 d . . .
H31A H -0.3773 0.3307 0.3937 0.076 Uiso 1 1 calc R . .
C32 C -0.4164(4) 0.2445(4) 0.3424(3) 0.0620(17) Uani 1 1 d . . .
H32A H -0.3880 0.2672 0.3160 0.074 Uiso 1 1 calc R . .
C33 C -0.4649(3) 0.1737(4) 0.3356(2) 0.0514(14) Uani 1 1 d . . .
H33A H -0.4678 0.1476 0.3046 0.062 Uiso 1 1 calc R . .
S1 S -0.19488(8) 0.39857(10) 0.47963(5) 0.0491(3) Uani 1 1 d . . .
O1 O -0.2283(3) 0.3186(3) 0.46311(18) 0.0889(15) Uani 1 1 d . . .
O2 O -0.2062(3) 0.4205(3) 0.53010(16) 0.0818(14) Uani 1 1 d . . .
O3 O -0.1169(2) 0.4143(3) 0.46348(17) 0.0751(13) Uani 1 1 d . . .
F1 F -0.2287(4) 0.5606(3) 0.4580(2) 0.139(2) Uani 1 1 d . . .
F2 F -0.2454(4) 0.4702(3) 0.39958(19) 0.153(3) Uani 1 1 d . . .
F3 F -0.3250(3) 0.4732(5) 0.4567(3) 0.180(3) Uani 1 1 d . . .
C01 C -0.2495(5) 0.4808(5) 0.4468(3) 0.087(2) Uani 1 1 d . . .

loop_
_atom_site_aniso_label
_atom_site_aniso_U_11
_atom_site_aniso_U_22
_atom_site_aniso_U_33
_atom_site_aniso_U_23
_atom_site_aniso_U_13
_atom_site_aniso_U_12
Au1 0.04437(13) 0.03924(12) 0.05133(14) 0.00338(10) -0.00795(10) -0.00223(9)
Cl1 0.0901(12) 0.0459(8) 0.1168(15) 0.0185(9) -0.0475(11) -0.0187(8)
P1 0.0335(7) 0.0333(6) 0.0352(7) 0.0026(6) 0.0016(5) 0.0031(5)
P2 0.0341(7) 0.0371(7) 0.0358(7) 0.0000(6) 0.0002(6) -0.0021(5)
N1 0.034(2) 0.033(2) 0.031(2) 0.0007(18) 0.0021(17) -0.0027(17)
C1 0.039(3) 0.040(3) 0.042(3) -0.001(2) 0.007(3) -0.001(2)
C2 0.047(3) 0.072(4) 0.061(4) -0.016(3) 0.000(3) 0.001(3)
C3 0.055(4) 0.075(4) 0.059(4) -0.023(3) 0.013(3) 0.011(3)
C4 0.041(3) 0.083(5) 0.084(5) -0.019(4) 0.010(3) 0.009(3)
C5 0.041(3) 0.082(5) 0.066(4) -0.019(4) -0.005(3) 0.003(3)
C6 0.037(3) 0.063(3) 0.046(3) -0.011(3) 0.003(3) 0.002(3)
C7 0.047(3) 0.043(3) 0.031(3) -0.003(2) 0.004(2) -0.001(2)
C8 0.052(3) 0.053(3) 0.038(3) 0.002(3) -0.001(3) 0.000(3)
C9 0.067(4) 0.074(4) 0.051(4) 0.002(3) -0.006(3) 0.019(4)
C10 0.111(6) 0.064(4) 0.047(4) 0.013(3) -0.012(4) 0.009(4)
C11 0.102(6) 0.058(4) 0.052(4) 0.017(3) 0.000(4) -0.019(4)
C12 0.058(4) 0.054(4) 0.046(4) 0.009(3) 0.001(3) -0.012(3)
C13 0.049(3) 0.035(3) 0.032(3) 0.000(2) 0.000(2) 0.005(2)
C14 0.055(3) 0.049(3) 0.050(3) 0.002(3) 0.000(3) 0.009(3)
C15 0.068(4) 0.079(5) 0.064(4) 0.012(4) 0.001(3) 0.040(4)
C16 0.113(7) 0.050(4) 0.068(5) 0.009(3) 0.005(4) 0.028(4)
C17 0.106(6) 0.038(3) 0.070(5) -0.003(3) 0.008(4) -0.005(4)
C18 0.064(4) 0.044(3) 0.050(3) 0.004(3) -0.001(3) -0.002(3)
C19 0.038(3) 0.035(3) 0.041(3) 0.002(2) 0.002(2) 0.000(2)
C20 0.048(3) 0.054(3) 0.052(4) 0.017(3) 0.004(3) -0.002(3)
C21 0.047(4) 0.070(4) 0.083(5) 0.017(4) 0.016(3) -0.012(3)
C22 0.037(3) 0.062(4) 0.088(5) 0.008(4) -0.002(3) -0.001(3)
C23 0.043(3) 0.052(3) 0.071(4) 0.009(3) -0.007(3) 0.005(3)
C24 0.038(3) 0.044(3) 0.049(3) 0.008(3) 0.006(2) 0.001(2)
C25 0.051(3) 0.043(3) 0.038(3) -0.003(2) -0.001(2) 0.002(2)
C26 0.035(3) 0.036(3) 0.045(3) 0.001(2) 0.000(2) -0.005(2)
C27 0.037(3) 0.037(3) 0.055(3) 0.004(2) -0.002(2) -0.001(2)
C28 0.038(3) 0.034(3) 0.044(3) 0.009(2) 0.000(2) 0.004(2)
C29 0.054(3) 0.048(3) 0.041(3) 0.006(3) 0.004(3) -0.001(3)
C30 0.067(4) 0.051(3) 0.052(4) -0.007(3) -0.010(3) -0.004(3)
C31 0.052(3) 0.049(3) 0.090(5) 0.005(4) -0.014(3) -0.010(3)
C32 0.051(4) 0.059(4) 0.075(5) 0.018(3) 0.014(3) -0.010(3)
C33 0.065(4) 0.050(3) 0.039(3) 0.006(3) 0.004(3) -0.007(3)
S1 0.0482(8) 0.0512(8) 0.0478(9) -0.0017(7) -0.0029(7) -0.0043(7)
O1 0.121(4) 0.059(3) 0.087(3) -0.001(3) -0.020(3) -0.028(3)
O2 0.092(3) 0.103(4) 0.051(3) -0.003(3) 0.005(2) -0.020(3)
O3 0.044(2) 0.092(3) 0.089(3) -0.008(3) 0.010(2) 0.005(2)
F1 0.199(6) 0.060(3) 0.157(5) -0.012(3) -0.097(4) 0.025(3)
F2 0.262(8) 0.112(4) 0.085(4) 0.008(3) -0.087(4) 0.031(4)
F3 0.081(4) 0.204(7) 0.255(8) -0.059(6) -0.062(4) 0.065(4)
C01 0.092(6) 0.074(5) 0.096(6) -0.019(5) -0.049(5) 0.016(4)

loop_
_atom_type_symbol
_atom_type_description
_atom_type_scat_dispersion_real
_atom_type_scat_dispersion_imag
_atom_type_scat_source
C C 0.0033 0.0016 'International Tables Vol C Tables 4.2.6.8 and 6.1.1.4'
H H 0.0000 0.0000 'International Tables Vol C Tables 4.2.6.8 and 6.1.1.4'
N N 0.0061 0.0033 'International Tables Vol C Tables 4.2.6.8 and 6.1.1.4'
O O 0.0106 0.0060 'International Tables Vol C Tables 4.2.6.8 and 6.1.1.4'
P P 0.1023 0.0942 'International Tables Vol C Tables 4.2.6.8 and 6.1.1.4'
Au Au -2.0133 8.8022 'International Tables Vol C Tables 4.2.6.8 and 6.1.1.4'
S S 0.1246 0.1234 'International Tables Vol C Tables 4.2.6.8 and 6.1.1.4'
F F 0.0171 0.0103 'International Tables Vol C Tables 4.2.6.8 and 6.1.1.4'
Cl Cl 0.1484 0.1585 'International Tables Vol C Tables 4.2.6.8 and 6.1.1.4'

loop_
_geom_angle_atom_site_label_1
_geom_angle_atom_site_label_2
_geom_angle_atom_site_label_3
_geom_angle
_geom_angle_site_symmetry_1
_geom_angle_site_symmetry_3
P2 Au1 Cl1 174.56(7) . .
N1 P1 C25 107.5(2) . .
N1 P1 C13 111.0(2) . .
C25 P1 C13 107.6(2) . .
N1 P1 C19 111.4(2) . .
C25 P1 C19 108.6(2) . .
C13 P1 C19 110.5(2) . .
N1 P2 C7 107.3(2) . .
N1 P2 C1 106.3(2) . .
C7 P2 C1 106.2(2) . .
N1 P2 Au1 113.47(14) . .
C7 P2 Au1 112.09(17) . .
C1 P2 Au1 111.01(17) . .
C26 N1 P1 121.2(3) . .
C26 N1 P2 117.3(3) . .
P1 N1 P2 121.4(2) . .
C2 C1 C6 119.4(5) . .
C2 C1 P2 117.7(4) . .
C6 C1 P2 122.6(4) . .
C1 C2 C3 121.0(6) . .
C1 C2 H2A 119.5 . .
C3 C2 H2A 119.5 . .
C4 C3 C2 119.5(6) . .
C4 C3 H3A 120.3 . .
C2 C3 H3A 120.3 . .
C3 C4 C5 120.1(6) . .
C3 C4 H4A 119.9 . .
C5 C4 H4A 119.9 . .
C6 C5 C4 120.1(6) . .
C6 C5 H5A 120.0 . .
C4 C5 H5A 120.0 . .
C5 C6 C1 119.9(5) . .
C5 C6 H6A 120.0 . .
C1 C6 H6A 120.0 . .
C8 C7 C12 119.2(5) . .
C8 C7 P2 118.3(4) . .
C12 C7 P2 122.4(4) . .
C9 C8 C7 120.0(5) . .
C9 C8 H8A 120.0 . .
C7 C8 H8A 120.0 . .
C8 C9 C10 120.9(6) . .
C8 C9 H9A 119.6 . .
C10 C9 H9A 119.6 . .
C11 C10 C9 119.1(6) . .
C11 C10 H10A 120.5 . .
C9 C10 H10A 120.5 . .
C10 C11 C12 121.5(6) . .
C10 C11 H11A 119.3 . .
C12 C11 H11A 119.3 . .
C11 C12 C7 119.3(6) . .
C11 C12 H12A 120.3 . .
C7 C12 H12A 120.3 . .
C18 C13 C14 118.4(5) . .
C18 C13 P1 123.7(4) . .
C14 C13 P1 117.8(4) . .
C15 C14 C13 120.0(6) . .
C15 C14 H14A 120.0 . .
C13 C14 H14A 120.0 . .
C16 C15 C14 120.6(6) . .
C16 C15 H15A 119.7 . .
C14 C15 H15A 119.7 . .
C17 C16 C15 120.3(6) . .
C17 C16 H16A 119.8 . .
C15 C16 H16A 119.8 . .
C16 C17 C18 120.6(6) . .
C16 C17 H17A 119.7 . .
C18 C17 H17A 119.7 . .
C13 C18 C17 120.0(6) . .
C13 C18 H18A 120.0 . .
C17 C18 H18A 120.0 . .
C24 C19 C20 120.0(5) . .
C24 C19 P1 121.6(4) . .
C20 C19 P1 118.3(4) . .
C21 C20 C19 118.9(5) . .
C21 C20 H20A 120.5 . .
C19 C20 H20A 120.5 . .
C22 C21 C20 120.5(6) . .
C22 C21 H21A 119.7 . .
C20 C21 H21A 119.7 . .
C23 C22 C21 120.1(5) . .
C23 C22 H22A 120.0 . .
C21 C22 H22A 120.0 . .
C22 C23 C24 120.4(5) . .
C22 C23 H23A 119.8 . .
C24 C23 H23A 119.8 . .
C19 C24 C23 120.0(5) . .
C19 C24 H24A 120.0 . .
C23 C24 H24A 120.0 . .
P1 C25 H25A 109.5 . .
P1 C25 H25B 109.5 . .
H25A C25 H25B 109.5 . .
P1 C25 H25C 109.5 . .
H25A C25 H25C 109.5 . .
H25B C25 H25C 109.5 . .
N1 C26 C27 115.0(4) . .
N1 C26 H26A 108.5 . .
C27 C26 H26A 108.5 . .
N1 C26 H26B 108.5 . .
C27 C26 H26B 108.5 . .
H26A C26 H26B 107.5 . .
C28 C27 C26 108.3(4) . .
C28 C27 H27A 110.0 . .
C26 C27 H27A 110.0 . .
C28 C27 H27B 110.0 . .
C26 C27 H27B 110.0 . .
H27A C27 H27B 108.4 . .
C29 C28 C33 118.2(5) . .
C29 C28 C27 121.1(5) . .
C33 C28 C27 120.5(5) . .
C30 C29 C28 120.4(5) . .
C30 C29 H29A 119.8 . .
C28 C29 H29A 119.8 . .
C31 C30 C29 121.2(6) . .
C31 C30 H30A 119.4 . .
C29 C30 H30A 119.4 . .
C30 C31 C32 118.9(6) . .
C30 C31 H31A 120.5 . .
C32 C31 H31A 120.5 . .
C33 C32 C31 119.9(6) . .
C33 C32 H32A 120.1 . .
C31 C32 H32A 120.1 . .
C32 C33 C28 121.3(6) . .
C32 C33 H33A 119.4 . .
C28 C33 H33A 119.4 . .
O1 S1 O3 115.0(3) . .
O1 S1 O2 116.9(3) . .
O3 S1 O2 112.6(3) . .
O1 S1 C01 103.6(3) . .
O3 S1 C01 102.3(4) . .
O2 S1 C01 104.1(4) . .
F2 C01 F1 109.5(8) . .
F2 C01 F3 104.2(7) . .
F1 C01 F3 107.5(8) . .
F2 C01 S1 112.1(6) . .
F1 C01 S1 113.1(5) . .
F3 C01 S1 110.0(7) . .

loop_
_geom_bond_atom_site_label_1
_geom_bond_atom_site_label_2
_geom_bond_distance
_geom_bond_site_symmetry_2
Au1 P2 2.2203(13) .
Au1 Cl1 2.2732(16) .
P1 N1 1.665(4) .
P1 C25 1.771(5) .
P1 C13 1.786(5) .
P1 C19 1.788(5) .
P2 N1 1.714(4) .
P2 C7 1.811(5) .
P2 C1 1.813(5) .
N1 C26 1.496(6) .
C1 C2 1.368(7) .
C1 C6 1.380(7) .
C2 C3 1.374(8) .
C2 H2A 0.9300 .
C3 C4 1.366(9) .
C3 H3A 0.9300 .
C4 C5 1.380(9) .
C4 H4A 0.9300 .
C5 C6 1.371(7) .
C5 H5A 0.9300 .
C6 H6A 0.9300 .
C7 C8 1.385(7) .
C7 C12 1.392(7) .
C8 C9 1.374(8) .
C8 H8A 0.9300 .
C9 C10 1.383(10) .
C9 H9A 0.9300 .
C10 C11 1.357(9) .
C10 H10A 0.9300 .
C11 C12 1.385(8) .
C11 H11A 0.9300 .
C12 H12A 0.9300 .
C13 C18 1.384(7) .
C13 C14 1.403(7) .
C14 C15 1.372(8) .
C14 H14A 0.9300 .
C15 C16 1.368(10) .
C15 H15A 0.9300 .
C16 C17 1.348(9) .
C16 H16A 0.9300 .
C17 C18 1.389(8) .
C17 H17A 0.9300 .
C18 H18A 0.9300 .
C19 C24 1.371(7) .
C19 C20 1.398(7) .
C20 C21 1.385(8) .
C20 H20A 0.9300 .
C21 C22 1.374(8) .
C21 H21A 0.9300 .
C22 C23 1.366(8) .
C22 H22A 0.9300 .
C23 C24 1.383(7) .
C23 H23A 0.9300 .
C24 H24A 0.9300 .
C25 H25A 0.9600 .
C25 H25B 0.9600 .
C25 H25C 0.9600 .
C26 C27 1.524(6) .
C26 H26A 0.9700 .
C26 H26B 0.9700 .
C27 C28 1.513(7) .
C27 H27A 0.9700 .
C27 H27B 0.9700 .
C28 C29 1.378(7) .
C28 C33 1.381(7) .
C29 C30 1.375(8) .
C29 H29A 0.9300 .
C30 C31 1.360(8) .
C30 H30A 0.9300 .
C31 C32 1.386(9) .
C31 H31A 0.9300 .
C32 C33 1.370(8) .
C32 H32A 0.9300 .
C33 H33A 0.9300 .
S1 O1 1.417(4) .
S1 O3 1.418(4) .
S1 O2 1.422(4) .
S1 C01 1.796(7) .
F1 C01 1.302(8) .
F2 C01 1.292(9) .
F3 C01 1.317(10) .

loop_
_geom_torsion_atom_site_label_1
_geom_torsion_atom_site_label_2
_geom_torsion_atom_site_label_3
_geom_torsion_atom_site_label_4
_geom_torsion
_geom_torsion_site_symmetry_1
_geom_torsion_site_symmetry_2
_geom_torsion_site_symmetry_3
_geom_torsion_site_symmetry_4
Cl1 Au1 P2 N1 -169.0(5) . . . .
Cl1 Au1 P2 C7 69.3(6) . . . .
Cl1 Au1 P2 C1 -49.3(6) . . . .
C25 P1 N1 C26 -8.6(4) . . . .
C13 P1 N1 C26 -126.0(4) . . . .
C19 P1 N1 C26 110.4(4) . . . .
C25 P1 N1 P2 167.7(3) . . . .
C13 P1 N1 P2 50.2(3) . . . .
C19 P1 N1 P2 -73.3(3) . . . .
C7 P2 N1 C26 -49.1(4) . . . .
C1 P2 N1 C26 64.3(4) . . . .
Au1 P2 N1 C26 -173.4(3) . . . .
C7 P2 N1 P1 134.5(3) . . . .
C1 P2 N1 P1 -112.2(3) . . . .
Au1 P2 N1 P1 10.2(3) . . . .
N1 P2 C1 C2 -172.6(4) . . . .
C7 P2 C1 C2 -58.6(5) . . . .
Au1 P2 C1 C2 63.5(5) . . . .
N1 P2 C1 C6 14.0(5) . . . .
C7 P2 C1 C6 128.0(5) . . . .
Au1 P2 C1 C6 -109.9(4) . . . .
C6 C1 C2 C3 2.0(9) . . . .
P2 C1 C2 C3 -171.6(5) . . . .
C1 C2 C3 C4 -0.1(10) . . . .
C2 C3 C4 C5 -1.7(11) . . . .
C3 C4 C5 C6 1.5(10) . . . .
C4 C5 C6 C1 0.5(10) . . . .
C2 C1 C6 C5 -2.2(9) . . . .
P2 C1 C6 C5 171.1(5) . . . .
N1 P2 C7 C8 -93.2(4) . . . .
C1 P2 C7 C8 153.4(4) . . . .
Au1 P2 C7 C8 32.0(4) . . . .
N1 P2 C7 C12 90.1(5) . . . .
C1 P2 C7 C12 -23.3(5) . . . .
Au1 P2 C7 C12 -144.7(4) . . . .
C12 C7 C8 C9 -2.2(8) . . . .
P2 C7 C8 C9 -179.0(4) . . . .
C7 C8 C9 C10 1.9(9) . . . .
C8 C9 C10 C11 -0.4(10) . . . .
C9 C10 C11 C12 -0.8(11) . . . .
C10 C11 C12 C7 0.5(10) . . . .
C8 C7 C12 C11 1.0(8) . . . .
P2 C7 C12 C11 177.7(5) . . . .
N1 P1 C13 C18 -117.1(5) . . . .
C25 P1 C13 C18 125.4(5) . . . .
C19 P1 C13 C18 7.0(5) . . . .
N1 P1 C13 C14 64.9(5) . . . .
C25 P1 C13 C14 -52.5(5) . . . .
C19 P1 C13 C14 -171.0(4) . . . .
C18 C13 C14 C15 2.3(8) . . . .
P1 C13 C14 C15 -179.6(5) . . . .
C13 C14 C15 C16 -1.3(9) . . . .
C14 C15 C16 C17 -1.0(11) . . . .
C15 C16 C17 C18 2.3(11) . . . .
C14 C13 C18 C17 -1.0(8) . . . .
P1 C13 C18 C17 -179.0(5) . . . .
C16 C17 C18 C13 -1.3(10) . . . .
N1 P1 C19 C24 -8.0(5) . . . .
C25 P1 C19 C24 110.3(4) . . . .
C13 P1 C19 C24 -131.8(4) . . . .
N1 P1 C19 C20 174.4(4) . . . .
C25 P1 C19 C20 -67.3(5) . . . .
C13 P1 C19 C20 50.6(5) . . . .
C24 C19 C20 C21 2.7(8) . . . .
P1 C19 C20 C21 -179.7(5) . . . .
C19 C20 C21 C22 0.0(9) . . . .
C20 C21 C22 C23 -2.1(10) . . . .
C21 C22 C23 C24 1.4(10) . . . .
C20 C19 C24 C23 -3.3(8) . . . .
P1 C19 C24 C23 179.2(4) . . . .
C22 C23 C24 C19 1.2(9) . . . .
P1 N1 C26 C27 -81.6(5) . . . .
P2 N1 C26 C27 102.0(4) . . . .
N1 C26 C27 C28 178.2(4) . . . .
C26 C27 C28 C29 -93.7(6) . . . .
C26 C27 C28 C33 81.1(6) . . . .
C33 C28 C29 C30 0.5(8) . . . .
C27 C28 C29 C30 175.4(5) . . . .
C28 C29 C30 C31 2.1(9) . . . .
C29 C30 C31 C32 -2.6(9) . . . .
C30 C31 C32 C33 0.6(9) . . . .
C31 C32 C33 C28 2.0(9) . . . .
C29 C28 C33 C32 -2.5(8) . . . .
C27 C28 C33 C32 -177.5(5) . . . .
O1 S1 C01 F2 -57.3(7) . . . .
O3 S1 C01 F2 62.6(7) . . . .
O2 S1 C01 F2 -180.0(6) . . . .
O1 S1 C01 F1 178.3(7) . . . .
O3 S1 C01 F1 -61.8(8) . . . .
O2 S1 C01 F1 55.7(8) . . . .
O1 S1 C01 F3 58.1(7) . . . .
O3 S1 C01 F3 178.0(6) . . . .
O2 S1 C01 F3 -64.5(6) . . . .
